data_1557620
loop_
_publ_author_name
'Detert, Heiner'
'Jochem, Matthias'
'Schollmeyer, Dieter'

_publ_section_title
;
 2,5-Bis[(<i>E</i>)-2-phenylethenyl]-3,6-bis(pyridin-2-yl)pyrazine
;
_journal_coeditor_code BT4090
_journal_issue 3
_journal_name_full IUCrData
_journal_page_first
;
;
_journal_paper_doi 10.1107/S2414314620003727
_journal_volume 5
_journal_year 2020
_chemical_formula_iupac 'C30 H22 N4'
_chemical_formula_moiety 'C30 H22 N4'
_chemical_formula_sum 'C30 H22 N4'
_chemical_formula_weight 438.51
_chemical_name_systematic
;
2,5-Bis[(<i>E</i>)-2-phenylethenyl]-3,6-bis(pyridin-2-yl)pyrazine
;
_space_group_crystal_system monoclinic
_space_group_IT_number 14
_space_group_name_Hall '-P 2ybc'
_space_group_name_H-M_alt 'P 1 21/c 1'
_atom_sites_solution_hydrogens geom
_atom_sites_solution_primary direct
_audit_creation_method SHELXL-2018/3
_cell_angle_alpha 90
_cell_angle_beta 95.490(9)
_cell_angle_gamma 90
_cell_formula_units_Z 2
_cell_length_a 7.0953(8)
_cell_length_b 8.9310(8)
_cell_length_c 18.219(2)
_cell_measurement_reflns_used 3402
_cell_measurement_temperature 193(2)
_cell_measurement_theta_max 28.19
_cell_measurement_theta_min 2.54
_cell_volume 1149.2(2)
_computing_cell_refinement
;
X-AREA (Stoe & Cie, 1996)
;
_computing_data_collection
;
X-AREA (Stoe & Cie, 1996)
;
_computing_data_reduction
;
X-RED (Stoe & Cie, 1996)
;
_computing_molecular_graphics
;
PLATON (Spek, 2020)
;
_computing_publication_material
;
SHELXL2018 (Sheldrick, 2015)
;
_computing_structure_refinement
;
SHELXL2018 (Sheldrick, 2015)
;
_computing_structure_solution
;
SIR2004 (Burla <i>et al.</i>,  2005)
;
_diffrn_ambient_temperature 193(2)
_diffrn_detector 'image plate (34 cm diameter)'
_diffrn_detector_area_resol_mean 6.67
_diffrn_measured_fraction_theta_full 0.992
_diffrn_measured_fraction_theta_max 0.983
_diffrn_measurement_device '2-circle goniometer'
_diffrn_measurement_device_type 'STOE IPDS 2T'
_diffrn_measurement_method 'rotation method'
_diffrn_radiation_type MoK\a
_diffrn_radiation_wavelength 0.71073
_diffrn_reflns_av_R_equivalents 0.0291
_diffrn_reflns_av_unetI/netI 0.0430
_diffrn_reflns_limit_h_max 9
_diffrn_reflns_limit_h_min -9
_diffrn_reflns_limit_k_max 11
_diffrn_reflns_limit_k_min -10
_diffrn_reflns_limit_l_max 21
_diffrn_reflns_limit_l_min -23
_diffrn_reflns_number 5878
_diffrn_reflns_theta_full 25.242
_diffrn_reflns_theta_max 27.933
_diffrn_reflns_theta_min 2.542
_diffrn_source 'sealed X-ray tube, 12 x 0.4 mm long-fine focus'
_exptl_absorpt_coefficient_mu 0.076
_exptl_absorpt_correction_type none
_exptl_crystal_colour yellow
_exptl_crystal_density_diffrn 1.267
_exptl_crystal_description plate
_exptl_crystal_F_000 460
_exptl_crystal_size_max 0.530
_exptl_crystal_size_mid 0.320
_exptl_crystal_size_min 0.060
_refine_diff_density_max 0.166
_refine_diff_density_min -0.137
_refine_ls_extinction_method none
_refine_ls_goodness_of_fit_ref 0.989
_refine_ls_hydrogen_treatment constr
_refine_ls_matrix_type full
_refine_ls_number_parameters 154
_refine_ls_number_reflns 2718
_refine_ls_number_restraints 0
_refine_ls_restrained_S_all 0.989
_refine_ls_R_factor_all 0.0838
_refine_ls_R_factor_gt 0.0434
_refine_ls_shift/su_max 0.000
_refine_ls_shift/su_mean 0.000
_refine_ls_structure_factor_coef Fsqd
_refine_ls_weighting_details 'w=1/[\s^2^(Fo^2^)+(0.0551P)^2^] where P=(Fo^2^+2Fc^2^)/3'
_refine_ls_weighting_scheme calc
_refine_ls_wR_factor_gt 0.0989
_refine_ls_wR_factor_ref 0.1104
_reflns_number_gt 1622
_reflns_number_total 2718
_reflns_threshold_expression 'I > 2\s(I)'
_cod_data_source_file bt4090sup1.cif
_cod_data_source_block I
_cod_original_sg_symbol_H-M 'P 21/c'
_cod_database_code 1557620
_shelx_space_group_comment
;
The symmetry employed for this shelxl refinement is uniquely defined
by the following loop, which fp29.ckf  fp29.fcf should always be used as a
source of symmetry information in preference to the above space-group names.
They are only intended as comments.
;
_shelx_estimated_absorpt_t_min 0.961
_shelx_estimated_absorpt_t_max 0.995

loop_
_space_group_symop_operation_xyz
'x, y, z'
'-x, y+1/2, -z+1/2'
'-x, -y, -z'
'x, -y-1/2, z-1/2'

loop_
_atom_site_type_symbol
_atom_site_label
_atom_site_fract_x
_atom_site_fract_y
_atom_site_fract_z
_atom_site_U_iso_or_equiv
_atom_site_adp_type
_atom_site_calc_flag
_atom_site_occupancy
_atom_site_disorder_assembly
_atom_site_disorder_group
N N1 0.56710(15) 0.38847(13) 0.45640(6) 0.0371(3) Uani d 1 . .
C C2 0.65303(18) 0.52229(16) 0.46177(7) 0.0356(3) Uani d 1 . .
C C3 0.58305(19) 0.63537(16) 0.50618(7) 0.0349(3) Uani d 1 . .
C C4 0.82169(19) 0.54154(17) 0.42232(8) 0.0377(3) Uani d 1 . .
H H4 0.898305 0.627307 0.433494 0.045 Uiso calc 1 . .
C C5 0.8747(2) 0.44665(17) 0.37180(8) 0.0394(3) Uani d 1 . .
H H5 0.796135 0.361702 0.361337 0.047 Uiso calc 1 . .
C C6 1.04162(19) 0.45956(17) 0.33065(8) 0.0385(4) Uani d 1 . .
C C7 1.0601(2) 0.3624(2) 0.27172(8) 0.0524(4) Uani d 1 . .
H H7 0.965446 0.288996 0.259487 0.063 Uiso calc 1 . .
C C8 1.2135(3) 0.3716(2) 0.23111(10) 0.0691(6) Uani d 1 . .
H H8 1.223164 0.305063 0.190953 0.083 Uiso calc 1 . .
C C9 1.3524(3) 0.4758(3) 0.24812(10) 0.0697(6) Uani d 1 . .
H H9 1.458129 0.481619 0.219953 0.084 Uiso calc 1 . .
C C10 1.3377(2) 0.5724(2) 0.30648(10) 0.0585(5) Uani d 1 . .
H H10 1.433770 0.644817 0.318544 0.070 Uiso calc 1 . .
C C11 1.1840(2) 0.56400(19) 0.34735(8) 0.0444(4) Uani d 1 . .
H H11 1.175609 0.630726 0.387515 0.053 Uiso calc 1 . .
C C12 0.66436(18) 0.78758(17) 0.51362(8) 0.0364(3) Uani d 1 . .
N N13 0.69586(16) 0.85842(14) 0.45085(7) 0.0415(3) Uani d 1 . .
C C14 0.7551(2) 1.00017(19) 0.45675(10) 0.0487(4) Uani d 1 . .
H H14 0.774730 1.052537 0.412735 0.058 Uiso calc 1 . .
C C15 0.7892(2) 1.0746(2) 0.52227(11) 0.0545(5) Uani d 1 . .
H H15 0.831478 1.175580 0.523436 0.065 Uiso calc 1 . .
C C16 0.7610(2) 1.0003(2) 0.58648(10) 0.0555(5) Uani d 1 . .
H H16 0.786532 1.048282 0.632899 0.067 Uiso calc 1 . .
C C17 0.6949(2) 0.85434(19) 0.58234(9) 0.0467(4) Uani d 1 . .
H H17 0.671004 0.801209 0.625662 0.056 Uiso calc 1 . .

loop_
_atom_site_aniso_label
_atom_site_aniso_U_11
_atom_site_aniso_U_22
_atom_site_aniso_U_33
_atom_site_aniso_U_12
_atom_site_aniso_U_13
_atom_site_aniso_U_23
N1 0.0403(6) 0.0387(7) 0.0329(6) 0.0050(5) 0.0070(5) 0.0027(5)
C2 0.0356(7) 0.0408(9) 0.0310(7) 0.0055(6) 0.0066(6) 0.0059(6)
C3 0.0365(7) 0.0376(8) 0.0312(7) 0.0064(6) 0.0056(5) 0.0055(6)
C4 0.0389(7) 0.0382(8) 0.0371(7) 0.0031(6) 0.0087(6) 0.0026(7)
C5 0.0414(7) 0.0412(8) 0.0362(8) 0.0023(7) 0.0069(6) 0.0029(7)
C6 0.0382(7) 0.0472(9) 0.0306(7) 0.0095(6) 0.0054(5) 0.0028(7)
C7 0.0546(10) 0.0671(12) 0.0359(8) 0.0094(8) 0.0072(7) -0.0088(8)
C8 0.0652(12) 0.1046(17) 0.0397(9) 0.0236(12) 0.0156(8) -0.0111(10)
C9 0.0503(10) 0.1129(18) 0.0494(10) 0.0206(12) 0.0227(8) 0.0132(12)
C10 0.0414(8) 0.0791(13) 0.0562(10) 0.0031(9) 0.0107(7) 0.0166(10)
C11 0.0429(8) 0.0512(10) 0.0400(8) 0.0060(7) 0.0079(6) 0.0034(7)
C12 0.0312(7) 0.0392(8) 0.0391(8) 0.0059(6) 0.0057(6) 0.0000(7)
N13 0.0395(7) 0.0396(7) 0.0462(7) -0.0004(6) 0.0073(5) 0.0044(6)
C14 0.0401(8) 0.0426(10) 0.0644(11) 0.0005(7) 0.0093(7) 0.0066(8)
C15 0.0393(8) 0.0422(10) 0.0820(13) 0.0020(7) 0.0065(8) -0.0087(10)
C16 0.0446(9) 0.0606(11) 0.0602(11) 0.0061(8) 0.0001(8) -0.0226(9)
C17 0.0437(8) 0.0532(10) 0.0433(9) 0.0070(7) 0.0049(6) -0.0042(8)

loop_
_atom_type_symbol
_atom_type_description
_atom_type_scat_dispersion_real
_atom_type_scat_dispersion_imag
_atom_type_scat_source
C C 0.0033 0.0016 'International Tables Vol C Tables 4.2.6.8 and 6.1.1.4'
H H 0.0000 0.0000 'International Tables Vol C Tables 4.2.6.8 and 6.1.1.4'
N N 0.0061 0.0033 'International Tables Vol C Tables 4.2.6.8 and 6.1.1.4'

loop_
_geom_angle_atom_site_label_1
_geom_angle_atom_site_label_2
_geom_angle_atom_site_label_3
_geom_angle_site_symmetry_1
_geom_angle_site_symmetry_3
_geom_angle
_geom_angle_publ_flag
C3 N1 C2 3_666 . 118.95(12) ?
N1 C2 C3 . . 119.76(12) ?
N1 C2 C4 . . 117.14(13) ?
C3 C2 C4 . . 123.06(13) ?
N1 C3 C2 3_666 . 121.29(13) ?
N1 C3 C12 3_666 . 115.04(12) ?
C2 C3 C12 . . 123.65(12) ?
C5 C4 C2 . . 124.26(14) ?
C5 C4 H4 . . 117.9 ?
C2 C4 H4 . . 117.9 ?
C4 C5 C6 . . 126.81(14) ?
C4 C5 H5 . . 116.6 ?
C6 C5 H5 . . 116.6 ?
C11 C6 C7 . . 117.79(14) ?
C11 C6 C5 . . 123.22(13) ?
C7 C6 C5 . . 118.99(14) ?
C8 C7 C6 . . 120.94(17) ?
C8 C7 H7 . . 119.5 ?
C6 C7 H7 . . 119.5 ?
C9 C8 C7 . . 120.52(17) ?
C9 C8 H8 . . 119.7 ?
C7 C8 H8 . . 119.7 ?
C8 C9 C10 . . 119.56(16) ?
C8 C9 H9 . . 120.2 ?
C10 C9 H9 . . 120.2 ?
C11 C10 C9 . . 120.21(17) ?
C11 C10 H10 . . 119.9 ?
C9 C10 H10 . . 119.9 ?
C10 C11 C6 . . 120.97(16) ?
C10 C11 H11 . . 119.5 ?
C6 C11 H11 . . 119.5 ?
N13 C12 C17 . . 122.83(15) ?
N13 C12 C3 . . 116.76(13) ?
C17 C12 C3 . . 120.31(14) ?
C14 N13 C12 . . 117.03(14) ?
N13 C14 C15 . . 124.01(16) ?
N13 C14 H14 . . 118.0 ?
C15 C14 H14 . . 118.0 ?
C14 C15 C16 . . 118.66(17) ?
C14 C15 H15 . . 120.7 ?
C16 C15 H15 . . 120.7 ?
C15 C16 C17 . . 118.92(16) ?
C15 C16 H16 . . 120.5 ?
C17 C16 H16 . . 120.5 ?
C16 C17 C12 . . 118.51(16) ?
C16 C17 H17 . . 120.7 ?
C12 C17 H17 . . 120.7 ?

loop_
_geom_bond_atom_site_label_1
_geom_bond_atom_site_label_2
_geom_bond_site_symmetry_2
_geom_bond_distance
_geom_bond_publ_flag
N1 C3 3_666 1.3356(17) ?
N1 C2 . 1.3410(18) ?
C2 C3 . 1.4136(19) ?
C2 C4 . 1.4638(19) ?
C3 C12 . 1.478(2) ?
C4 C5 . 1.332(2) ?
C4 H4 . 0.9500 ?
C5 C6 . 1.4655(19) ?
C5 H5 . 0.9500 ?
C6 C11 . 1.387(2) ?
C6 C7 . 1.396(2) ?
C7 C8 . 1.376(2) ?
C7 H7 . 0.9500 ?
C8 C9 . 1.369(3) ?
C8 H8 . 0.9500 ?
C9 C10 . 1.381(3) ?
C9 H9 . 0.9500 ?
C10 C11 . 1.380(2) ?
C10 H10 . 0.9500 ?
C11 H11 . 0.9500 ?
C12 N13 . 1.3442(18) ?
C12 C17 . 1.385(2) ?
N13 C14 . 1.335(2) ?
C14 C15 . 1.368(2) ?
C14 H14 . 0.9500 ?
C15 C16 . 1.376(3) ?
C15 H15 . 0.9500 ?
C16 C17 . 1.385(2) ?
C16 H16 . 0.9500 ?
C17 H17 . 0.9500 ?

loop_
_geom_torsion_atom_site_label_1
_geom_torsion_atom_site_label_2
_geom_torsion_atom_site_label_3
_geom_torsion_atom_site_label_4
_geom_torsion_site_symmetry_1
_geom_torsion_site_symmetry_2
_geom_torsion_site_symmetry_3
_geom_torsion_site_symmetry_4
_geom_torsion
_geom_torsion_publ_flag
C3 N1 C2 C3 3_666 . . . -0.4(2) ?
C3 N1 C2 C4 3_666 . . . 177.52(12) ?
N1 C2 C3 N1 . . . 3_666 0.4(2) ?
C4 C2 C3 N1 . . . 3_666 -177.38(12) ?
N1 C2 C3 C12 . . . . -177.97(12) ?
C4 C2 C3 C12 . . . . 4.2(2) ?
N1 C2 C4 C5 . . . . 12.6(2) ?
C3 C2 C4 C5 . . . . -169.56(13) ?
C2 C4 C5 C6 . . . . -179.88(13) ?
C4 C5 C6 C11 . . . . 9.9(2) ?
C4 C5 C6 C7 . . . . -170.21(15) ?
C11 C6 C7 C8 . . . . -0.8(2) ?
C5 C6 C7 C8 . . . . 179.34(15) ?
C6 C7 C8 C9 . . . . 0.5(3) ?
C7 C8 C9 C10 . . . . -0.1(3) ?
C8 C9 C10 C11 . . . . -0.1(3) ?
C9 C10 C11 C6 . . . . -0.2(2) ?
C7 C6 C11 C10 . . . . 0.7(2) ?
C5 C6 C11 C10 . . . . -179.48(14) ?
N1 C3 C12 N13 3_666 . . . -130.40(13) ?
C2 C3 C12 N13 . . . . 48.11(17) ?
N1 C3 C12 C17 3_666 . . . 46.03(17) ?
C2 C3 C12 C17 . . . . -135.47(14) ?
C17 C12 N13 C14 . . . . -1.5(2) ?
C3 C12 N13 C14 . . . . 174.83(12) ?
C12 N13 C14 C15 . . . . 1.6(2) ?
N13 C14 C15 C16 . . . . -0.1(2) ?
C14 C15 C16 C17 . . . . -1.6(2) ?
C15 C16 C17 C12 . . . . 1.7(2) ?
N13 C12 C17 C16 . . . . -0.1(2) ?
C3 C12 C17 C16 . . . . -176.32(13) ?

_cod_database_fobs_code 1557620
